data_1502603
loop_
_publ_author_name
'Zheng, Huaiji'
'Huo, Xing'
'Zhao, Changgui'
'Jing, Peng'
'Yang, Juan'
'Fang, Bowen'
'She, Xuegong'

_publ_section_title
;
 Au-catalyzed piperidine synthesis via tandem acyloxy
 migration/intramolecular [3 + 2] cycloaddition of enynyl esters.
;
_journal_issue 24
_journal_name_full 'Organic letters'
_journal_page_first 6448
_journal_page_last 6451
_journal_paper_doi 10.1021/ol202746s
_journal_volume 13
_journal_year 2011
_chemical_formula_sum 'C30 H33 N O5 S'
_chemical_formula_weight 519.63
_chemical_name_systematic
; 
 ? 
;
_space_group_IT_number 14
_symmetry_cell_setting monoclinic
_symmetry_space_group_name_Hall '-P 2ybc'
_symmetry_space_group_name_H-M 'P 1 21/c 1'
_atom_sites_solution_hydrogens geom
_atom_sites_solution_primary direct
_atom_sites_solution_secondary difmap
_audit_creation_method SHELXL-97
_cell_angle_alpha 90.00
_cell_angle_beta 90.054(15)
_cell_angle_gamma 90.00
_cell_formula_units_Z 4
_cell_length_a 14.21(2)
_cell_length_b 10.072(15)
_cell_length_c 19.29(3)
_cell_measurement_reflns_used 1175
_cell_measurement_temperature 296(2)
_cell_measurement_theta_max 18.02
_cell_measurement_theta_min 2.28
_cell_volume 2761(7)
_computing_cell_refinement 'Bruker SAINT'
_computing_data_collection 'Bruker APEX2'
_computing_data_reduction 'Bruker SAINT'
_computing_molecular_graphics 'Bruker SHELXTL'
_computing_publication_material 'Bruker SHELXTL'
_computing_structure_refinement 'SHELXL-97 (Sheldrick, 2008)'
_computing_structure_solution 'SHELXS-97 (Sheldrick, 2008)'
_diffrn_ambient_temperature 296(2)
_diffrn_measured_fraction_theta_full 0.995
_diffrn_measured_fraction_theta_max 0.995
_diffrn_measurement_device_type 'Bruker APEX-II CCD'
_diffrn_measurement_method '\f and \w scans'
_diffrn_radiation_monochromator graphite
_diffrn_radiation_source 'fine-focus sealed tube'
_diffrn_radiation_type MoK\a
_diffrn_radiation_wavelength 0.71073
_diffrn_reflns_av_R_equivalents 0.0992
_diffrn_reflns_av_sigmaI/netI 0.1127
_diffrn_reflns_limit_h_max 16
_diffrn_reflns_limit_h_min -16
_diffrn_reflns_limit_k_max 12
_diffrn_reflns_limit_k_min -11
_diffrn_reflns_limit_l_max 23
_diffrn_reflns_limit_l_min -22
_diffrn_reflns_number 17534
_diffrn_reflns_theta_full 25.20
_diffrn_reflns_theta_max 25.20
_diffrn_reflns_theta_min 2.28
_exptl_absorpt_coefficient_mu 0.156
_exptl_absorpt_correction_T_max 0.9634
_exptl_absorpt_correction_T_min 0.9575
_exptl_absorpt_correction_type multi-scan
_exptl_absorpt_process_details SADABS
_exptl_crystal_colour colorless
_exptl_crystal_density_diffrn 1.250
_exptl_crystal_density_method 'not measured'
_exptl_crystal_description block
_exptl_crystal_F_000 1104
_exptl_crystal_size_max 0.28
_exptl_crystal_size_mid 0.25
_exptl_crystal_size_min 0.24
_refine_diff_density_max 0.249
_refine_diff_density_min -0.239
_refine_diff_density_rms 0.045
_refine_ls_extinction_method none
_refine_ls_goodness_of_fit_ref 1.015
_refine_ls_hydrogen_treatment constr
_refine_ls_matrix_type full
_refine_ls_number_parameters 337
_refine_ls_number_reflns 4937
_refine_ls_number_restraints 0
_refine_ls_restrained_S_all 1.015
_refine_ls_R_factor_all 0.1605
_refine_ls_R_factor_gt 0.0702
_refine_ls_shift/su_max 0.000
_refine_ls_shift/su_mean 0.000
_refine_ls_structure_factor_coef Fsqd
_refine_ls_weighting_details 'calc w=1/[\s^2^(Fo^2^)+(0.0643P)^2^+0.0687P] where P=(Fo^2^+2Fc^2^)/3'
_refine_ls_weighting_scheme calc
_refine_ls_wR_factor_gt 0.1364
_refine_ls_wR_factor_ref 0.1758
_reflns_number_gt 2428
_reflns_number_total 4937
_reflns_threshold_expression >2sigma(I)
_cod_data_source_file ol202746s_si_003.cif
_cod_data_source_block p21c
_cod_depositor_comments
;
The following automatic conversions were performed:

'_symmetry_cell_setting' value 'Monoclinic' changed to 'monoclinic'
according to /home/saulius/struct/CIF-dictionaries/cif_core.dic
dictionary named 'cif_core.dic' version 2.4.1 from 2010-06-29.

Automatic conversion script
Id: cif_fix_values 1715 2011-07-08 13:25:40Z adriana 
;
_cod_original_cell_volume 2762(7)
_cod_original_sg_symbol_H-M P2(1)/c
_cod_database_code 1502603

loop_
_symmetry_equiv_pos_as_xyz
'x, y, z'
'-x, y+1/2, -z+1/2'
'-x, -y, -z'
'x, -y-1/2, z-1/2'

loop_
_atom_site_label
_atom_site_type_symbol
_atom_site_fract_x
_atom_site_fract_y
_atom_site_fract_z
_atom_site_U_iso_or_equiv
_atom_site_adp_type
_atom_site_occupancy
_atom_site_symmetry_multiplicity
_atom_site_calc_flag
_atom_site_refinement_flags
C1 C 0.9096(3) 0.7132(5) 1.2230(2) 0.0614(12) Uani 1 1 d .
H1 H 0.9132 0.6236 1.2118 0.074 Uiso 1 1 calc R
C2 C 0.9279(3) 0.7537(6) 1.2905(3) 0.0738(14) Uani 1 1 d .
H2 H 0.9453 0.6918 1.3239 0.089 Uiso 1 1 calc R
C3 C 0.9201(4) 0.8843(7) 1.3076(3) 0.0858(17) Uani 1 1 d .
H3 H 0.9319 0.9113 1.3529 0.103 Uiso 1 1 calc R
C4 C 0.8954(4) 0.9753(6) 1.2592(4) 0.0936(19) Uani 1 1 d .
H4 H 0.8892 1.0640 1.2717 0.112 Uiso 1 1 calc R
C5 C 0.8793(3) 0.9372(5) 1.1913(3) 0.0836(16) Uani 1 1 d .
H5 H 0.8638 1.0008 1.1583 0.100 Uiso 1 1 calc R
C6 C 0.8862(3) 0.8046(4) 1.1722(3) 0.0552(12) Uani 1 1 d .
C7 C 0.8684(3) 0.7645(5) 1.0992(3) 0.0585(12) Uani 1 1 d .
C8 C 0.8437(3) 0.6209(4) 1.0849(2) 0.0553(12) Uani 1 1 d .
H8A H 0.8051 0.5879 1.1225 0.066 Uiso 1 1 calc R
H8B H 0.9013 0.5691 1.0843 0.066 Uiso 1 1 calc R
C9 C 0.7917(3) 0.5989(4) 1.0169(2) 0.0457(10) Uani 1 1 d .
H9 H 0.8301 0.6366 0.9796 0.055 Uiso 1 1 calc R
C10 C 0.6975(3) 0.6713(4) 1.0168(2) 0.0486(11) Uani 1 1 d .
H10A H 0.6591 0.6368 1.0543 0.058 Uiso 1 1 calc R
H10B H 0.7085 0.7648 1.0259 0.058 Uiso 1 1 calc R
C11 C 0.6436(3) 0.6577(4) 0.9494(2) 0.0463(10) Uani 1 1 d .
H11 H 0.5800 0.6923 0.9571 0.056 Uiso 1 1 calc R
C12 C 0.7236(2) 0.4386(4) 0.93083(19) 0.0438(10) Uani 1 1 d .
H12A H 0.7626 0.4735 0.8938 0.053 Uiso 1 1 calc R
H12B H 0.7104 0.3461 0.9209 0.053 Uiso 1 1 calc R
C13 C 0.7756(3) 0.4503(4) 1.0002(2) 0.0446(10) Uani 1 1 d .
C14 C 0.8693(3) 0.3782(4) 0.9922(2) 0.0531(11) Uani 1 1 d .
C15 C 0.8926(3) 0.2649(5) 1.0393(2) 0.0848(16) Uani 1 1 d .
H15A H 0.9554 0.2348 1.0301 0.127 Uiso 1 1 calc R
H15B H 0.8491 0.1936 1.0314 0.127 Uiso 1 1 calc R
H15C H 0.8881 0.2937 1.0866 0.127 Uiso 1 1 calc R
C16 C 0.6879(3) 0.7385(4) 0.89045(19) 0.0510(11) Uani 1 1 d .
H16A H 0.7555 0.7262 0.8911 0.061 Uiso 1 1 calc R
H16B H 0.6645 0.7060 0.8464 0.061 Uiso 1 1 calc R
C17 C 0.6657(4) 0.8850(4) 0.8969(3) 0.0942(19) Uani 1 1 d .
H17A H 0.5993 0.8982 0.8875 0.113 Uiso 1 1 calc R
H17B H 0.6774 0.9126 0.9443 0.113 Uiso 1 1 calc R
C18 C 0.7215(3) 0.9720(4) 0.8492(3) 0.0569(12) Uani 1 1 d .
C19 C 0.7991(4) 1.0405(6) 0.8708(3) 0.0928(18) Uani 1 1 d .
H19 H 0.8183 1.0331 0.9167 0.111 Uiso 1 1 calc R
C20 C 0.8503(5) 1.1216(7) 0.8255(6) 0.130(3) Uani 1 1 d .
H20 H 0.9026 1.1696 0.8399 0.155 Uiso 1 1 calc R
C21 C 0.8188(7) 1.1255(8) 0.7595(6) 0.142(5) Uani 1 1 d .
H21 H 0.8520 1.1775 0.7280 0.170 Uiso 1 1 calc R
C22 C 0.7447(7) 1.0612(7) 0.7363(3) 0.120(3) Uani 1 1 d .
H22 H 0.7261 1.0677 0.6902 0.144 Uiso 1 1 calc R
C23 C 0.6965(4) 0.9854(5) 0.7816(3) 0.0747(15) Uani 1 1 d .
H23 H 0.6436 0.9401 0.7658 0.090 Uiso 1 1 calc R
C24 C 0.5692(3) 0.4617(4) 0.80310(19) 0.0428(10) Uani 1 1 d .
C25 C 0.5413(3) 0.5700(4) 0.7645(2) 0.0593(12) Uani 1 1 d .
H25 H 0.5107 0.6407 0.7857 0.071 Uiso 1 1 calc R
C26 C 0.5591(3) 0.5727(5) 0.6942(3) 0.0668(13) Uani 1 1 d .
H26 H 0.5413 0.6468 0.6687 0.080 Uiso 1 1 calc R
C27 C 0.6027(3) 0.4685(4) 0.6609(2) 0.0555(11) Uani 1 1 d .
C28 C 0.6311(3) 0.3625(4) 0.7006(2) 0.0588(12) Uani 1 1 d .
H28 H 0.6623 0.2923 0.6793 0.071 Uiso 1 1 calc R
C29 C 0.6145(3) 0.3570(4) 0.7713(2) 0.0539(11) Uani 1 1 d .
H29 H 0.6337 0.2837 0.7970 0.065 Uiso 1 1 calc R
C30 C 0.6191(4) 0.4698(5) 0.5833(2) 0.0881(16) Uani 1 1 d .
H30A H 0.5811 0.5377 0.5624 0.132 Uiso 1 1 calc R
H30B H 0.6024 0.3851 0.5642 0.132 Uiso 1 1 calc R
H30C H 0.6843 0.4876 0.5741 0.132 Uiso 1 1 calc R
N1 N 0.63526(19) 0.5137(3) 0.93458(15) 0.0414(8) Uani 1 1 d .
O1 O 0.8719(2) 0.8452(3) 1.05277(18) 0.0918(12) Uani 1 1 d .
O2 O 0.72426(18) 0.3865(3) 1.05382(14) 0.0534(8) Uani 1 1 d .
H2A H 0.6680 0.4025 1.0492 0.080 Uiso 1 1 calc R
O3 O 0.9229(2) 0.4120(3) 0.94691(17) 0.0789(10) Uani 1 1 d .
O4 O 0.46833(17) 0.5464(3) 0.90571(14) 0.0620(8) Uani 1 1 d .
O5 O 0.53623(19) 0.3182(3) 0.91088(14) 0.0610(8) Uani 1 1 d .
S1 S 0.54497(7) 0.45592(11) 0.89266(5) 0.0483(3) Uani 1 1 d .

loop_
_atom_site_aniso_label
_atom_site_aniso_U_11
_atom_site_aniso_U_22
_atom_site_aniso_U_33
_atom_site_aniso_U_23
_atom_site_aniso_U_13
_atom_site_aniso_U_12
C1 0.059(3) 0.058(3) 0.067(3) -0.007(3) -0.006(3) -0.010(2)
C2 0.073(4) 0.087(4) 0.062(4) -0.014(3) -0.003(3) -0.018(3)
C3 0.069(4) 0.104(5) 0.084(4) -0.036(4) 0.012(3) -0.012(4)
C4 0.086(4) 0.069(4) 0.126(6) -0.045(4) -0.004(4) -0.006(3)
C5 0.075(4) 0.061(4) 0.114(5) -0.010(3) -0.016(3) -0.003(3)
C6 0.043(3) 0.051(3) 0.071(3) -0.009(3) -0.006(2) -0.011(2)
C7 0.048(3) 0.056(3) 0.071(3) 0.008(3) -0.011(2) -0.019(2)
C8 0.046(3) 0.062(3) 0.057(3) -0.006(2) -0.006(2) -0.008(2)
C9 0.043(2) 0.052(3) 0.042(3) 0.003(2) 0.001(2) -0.009(2)
C10 0.044(2) 0.048(3) 0.054(3) -0.003(2) -0.002(2) -0.006(2)
C11 0.046(2) 0.043(2) 0.050(3) 0.001(2) 0.002(2) 0.000(2)
C12 0.036(2) 0.049(2) 0.046(3) -0.003(2) -0.0021(19) 0.003(2)
C13 0.033(2) 0.052(3) 0.049(3) 0.002(2) 0.0044(19) 0.000(2)
C14 0.044(3) 0.062(3) 0.053(3) -0.004(2) -0.006(2) 0.000(2)
C15 0.079(4) 0.087(4) 0.088(4) 0.020(3) 0.003(3) 0.033(3)
C16 0.051(3) 0.052(3) 0.050(3) 0.001(2) -0.001(2) -0.004(2)
C17 0.111(4) 0.061(3) 0.110(4) 0.023(3) 0.048(4) 0.015(3)
C18 0.064(3) 0.043(3) 0.064(3) 0.004(2) 0.008(3) 0.005(2)
C19 0.092(4) 0.074(4) 0.112(5) -0.019(4) -0.016(4) 0.001(4)
C20 0.074(5) 0.072(5) 0.243(10) -0.036(7) 0.020(7) -0.023(4)
C21 0.157(10) 0.061(5) 0.208(11) 0.012(7) 0.117(9) 0.017(5)
C22 0.207(9) 0.082(5) 0.071(5) 0.027(4) 0.035(6) 0.075(5)
C23 0.090(4) 0.065(3) 0.070(4) -0.006(3) -0.006(3) 0.022(3)
C24 0.039(2) 0.046(2) 0.043(2) 0.002(2) -0.0019(19) -0.006(2)
C25 0.061(3) 0.060(3) 0.056(3) 0.001(2) -0.010(2) 0.014(2)
C26 0.076(3) 0.057(3) 0.068(4) 0.015(3) -0.015(3) 0.006(3)
C27 0.058(3) 0.060(3) 0.049(3) 0.008(2) -0.008(2) -0.007(3)
C28 0.065(3) 0.056(3) 0.056(3) 0.000(2) 0.005(2) 0.004(2)
C29 0.062(3) 0.048(3) 0.051(3) 0.008(2) -0.001(2) 0.004(2)
C30 0.106(4) 0.099(4) 0.060(3) 0.018(3) 0.004(3) -0.001(3)
N1 0.0331(18) 0.045(2) 0.046(2) -0.0035(15) -0.0050(15) -0.0041(15)
O1 0.112(3) 0.076(2) 0.088(3) 0.026(2) -0.029(2) -0.048(2)
O2 0.0437(16) 0.0628(18) 0.0536(18) 0.0075(15) -0.0028(15) -0.0051(15)
O3 0.0502(19) 0.100(3) 0.086(3) 0.018(2) 0.0156(18) 0.0162(18)
O4 0.0317(15) 0.089(2) 0.065(2) -0.0112(16) 0.0040(14) 0.0041(16)
O5 0.0617(19) 0.059(2) 0.062(2) 0.0065(15) 0.0007(15) -0.0247(16)
S1 0.0363(6) 0.0594(7) 0.0492(7) -0.0002(6) -0.0003(5) -0.0089(6)

loop_
_atom_type_symbol
_atom_type_description
_atom_type_scat_dispersion_real
_atom_type_scat_dispersion_imag
_atom_type_scat_source
C C 0.0033 0.0016 'International Tables Vol C Tables 4.2.6.8 and 6.1.1.4'
H H 0.0000 0.0000 'International Tables Vol C Tables 4.2.6.8 and 6.1.1.4'
N N 0.0061 0.0033 'International Tables Vol C Tables 4.2.6.8 and 6.1.1.4'
O O 0.0106 0.0060 'International Tables Vol C Tables 4.2.6.8 and 6.1.1.4'
S S 0.1246 0.1234 'International Tables Vol C Tables 4.2.6.8 and 6.1.1.4'

loop_
_geom_angle_atom_site_label_1
_geom_angle_atom_site_label_2
_geom_angle_atom_site_label_3
_geom_angle
C2 C1 C6 120.9(5)
C2 C1 H1 119.5
C6 C1 H1 119.5
C3 C2 C1 119.7(5)
C3 C2 H2 120.1
C1 C2 H2 120.1
C4 C3 C2 120.5(6)
C4 C3 H3 119.7
C2 C3 H3 119.7
C3 C4 C5 120.5(5)
C3 C4 H4 119.8
C5 C4 H4 119.8
C4 C5 C6 120.5(5)
C4 C5 H5 119.8
C6 C5 H5 119.8
C5 C6 C1 117.8(5)
C5 C6 C7 120.1(5)
C1 C6 C7 122.1(4)
O1 C7 C6 120.7(4)
O1 C7 C8 121.0(4)
C6 C7 C8 118.2(4)
C7 C8 C9 114.2(4)
C7 C8 H8A 108.7
C9 C8 H8A 108.7
C7 C8 H8B 108.7
C9 C8 H8B 108.7
H8A C8 H8B 107.6
C8 C9 C10 110.9(3)
C8 C9 C13 113.1(3)
C10 C9 C13 109.4(3)
C8 C9 H9 107.7
C10 C9 H9 107.7
C13 C9 H9 107.7
C11 C10 C9 113.6(3)
C11 C10 H10A 108.8
C9 C10 H10A 108.8
C11 C10 H10B 108.8
C9 C10 H10B 108.8
H10A C10 H10B 107.7
N1 C11 C10 107.1(3)
N1 C11 C16 114.1(3)
C10 C11 C16 112.4(3)
N1 C11 H11 107.7
C10 C11 H11 107.7
C16 C11 H11 107.7
N1 C12 C13 109.2(3)
N1 C12 H12A 109.8
C13 C12 H12A 109.8
N1 C12 H12B 109.8
C13 C12 H12B 109.8
H12A C12 H12B 108.3
O2 C13 C14 107.9(3)
O2 C13 C12 110.7(3)
C14 C13 C12 107.2(3)
O2 C13 C9 111.2(3)
C14 C13 C9 110.6(3)
C12 C13 C9 109.1(3)
O3 C14 C15 121.0(4)
O3 C14 C13 119.4(4)
C15 C14 C13 119.6(4)
C14 C15 H15A 109.5
C14 C15 H15B 109.5
H15A C15 H15B 109.5
C14 C15 H15C 109.5
H15A C15 H15C 109.5
H15B C15 H15C 109.5
C17 C16 C11 111.7(3)
C17 C16 H16A 109.3
C11 C16 H16A 109.3
C17 C16 H16B 109.3
C11 C16 H16B 109.3
H16A C16 H16B 107.9
C18 C17 C16 114.1(4)
C18 C17 H17A 108.7
C16 C17 H17A 108.7
C18 C17 H17B 108.7
C16 C17 H17B 108.7
H17A C17 H17B 107.6
C23 C18 C19 117.0(5)
C23 C18 C17 120.6(5)
C19 C18 C17 122.4(6)
C18 C19 C20 121.6(6)
C18 C19 H19 119.2
C20 C19 H19 119.2
C21 C20 C19 115.7(8)
C21 C20 H20 122.1
C19 C20 H20 122.1
C22 C21 C20 124.8(9)
C22 C21 H21 117.6
C20 C21 H21 117.6
C21 C22 C23 117.9(8)
C21 C22 H22 121.1
C23 C22 H22 121.1
C22 C23 C18 123.0(6)
C22 C23 H23 118.5
C18 C23 H23 118.5
C25 C24 C29 120.0(4)
C25 C24 S1 119.9(3)
C29 C24 S1 120.1(3)
C24 C25 C26 119.5(4)
C24 C25 H25 120.3
C26 C25 H25 120.3
C27 C26 C25 121.8(4)
C27 C26 H26 119.1
C25 C26 H26 119.1
C26 C27 C28 117.6(4)
C26 C27 C30 121.6(4)
C28 C27 C30 120.8(4)
C27 C28 C29 122.0(4)
C27 C28 H28 119.0
C29 C28 H28 119.0
C24 C29 C28 119.1(4)
C24 C29 H29 120.4
C28 C29 H29 120.4
C27 C30 H30A 109.5
C27 C30 H30B 109.5
H30A C30 H30B 109.5
C27 C30 H30C 109.5
H30A C30 H30C 109.5
H30B C30 H30C 109.5
C12 N1 C11 116.5(3)
C12 N1 S1 117.8(3)
C11 N1 S1 120.6(3)
C13 O2 H2A 109.5
O5 S1 O4 120.12(18)
O5 S1 N1 107.03(18)
O4 S1 N1 106.44(19)
O5 S1 C24 106.78(18)
O4 S1 C24 107.38(18)
N1 S1 C24 108.72(18)

loop_
_geom_bond_atom_site_label_1
_geom_bond_atom_site_label_2
_geom_bond_distance
C1 C2 1.388(6)
C1 C6 1.386(6)
C1 H1 0.9300
C2 C3 1.360(7)
C2 H2 0.9300
C3 C4 1.355(7)
C3 H3 0.9300
C4 C5 1.383(8)
C4 H4 0.9300
C5 C6 1.389(6)
C5 H5 0.9300
C6 C7 1.485(6)
C7 O1 1.211(5)
C7 C8 1.514(6)
C8 C9 1.521(5)
C8 H8A 0.9700
C8 H8B 0.9700
C9 C10 1.525(5)
C9 C13 1.548(6)
C9 H9 0.9800
C10 C11 1.515(5)
C10 H10A 0.9700
C10 H10B 0.9700
C11 N1 1.483(5)
C11 C16 1.535(5)
C11 H11 0.9800
C12 N1 1.468(5)
C12 C13 1.532(5)
C12 H12A 0.9700
C12 H12B 0.9700
C13 O2 1.420(4)
C13 C14 1.526(6)
C14 O3 1.208(5)
C14 C15 1.495(6)
C15 H15A 0.9600
C15 H15B 0.9600
C15 H15C 0.9600
C16 C17 1.514(6)
C16 H16A 0.9700
C16 H16B 0.9700
C17 C18 1.498(6)
C17 H17A 0.9700
C17 H17B 0.9700
C18 C23 1.358(7)
C18 C19 1.365(7)
C19 C20 1.401(9)
C19 H19 0.9300
C20 C21 1.350(11)
C20 H20 0.9300
C21 C22 1.314(11)
C21 H21 0.9300
C22 C23 1.348(8)
C22 H22 0.9300
C23 H23 0.9300
C24 C25 1.379(5)
C24 C29 1.380(5)
C24 S1 1.763(5)
C25 C26 1.380(6)
C25 H25 0.9300
C26 C27 1.378(6)
C26 H26 0.9300
C27 C28 1.373(6)
C27 C30 1.516(6)
C28 C29 1.386(6)
C28 H28 0.9300
C29 H29 0.9300
C30 H30A 0.9600
C30 H30B 0.9600
C30 H30C 0.9600
N1 S1 1.624(3)
O2 H2A 0.8200
O4 S1 1.443(3)
O5 S1 1.437(3)

loop_
_geom_torsion_atom_site_label_1
_geom_torsion_atom_site_label_2
_geom_torsion_atom_site_label_3
_geom_torsion_atom_site_label_4
_geom_torsion
C6 C1 C2 C3 1.9(7)
C1 C2 C3 C4 -0.5(8)
C2 C3 C4 C5 -1.2(9)
C3 C4 C5 C6 1.5(8)
C4 C5 C6 C1 -0.1(7)
C4 C5 C6 C7 179.8(4)
C2 C1 C6 C5 -1.5(6)
C2 C1 C6 C7 178.6(4)
C5 C6 C7 O1 19.2(7)
C1 C6 C7 O1 -160.9(4)
C5 C6 C7 C8 -159.5(4)
C1 C6 C7 C8 20.4(6)
O1 C7 C8 C9 -20.8(6)
C6 C7 C8 C9 157.9(4)
C7 C8 C9 C10 -62.0(4)
C7 C8 C9 C13 174.6(3)
C8 C9 C10 C11 177.8(3)
C13 C9 C10 C11 -56.7(4)
C9 C10 C11 N1 53.9(4)
C9 C10 C11 C16 -72.2(4)
N1 C12 C13 O2 66.0(4)
N1 C12 C13 C14 -176.5(3)
N1 C12 C13 C9 -56.7(4)
C8 C9 C13 O2 58.0(4)
C10 C9 C13 O2 -66.2(4)
C8 C9 C13 C14 -61.9(4)
C10 C9 C13 C14 173.9(3)
C8 C9 C13 C12 -179.5(3)
C10 C9 C13 C12 56.3(4)
O2 C13 C14 O3 176.5(4)
C12 C13 C14 O3 57.2(5)
C9 C13 C14 O3 -61.6(5)
O2 C13 C14 C15 -2.1(5)
C12 C13 C14 C15 -121.4(4)
C9 C13 C14 C15 119.8(4)
N1 C11 C16 C17 160.9(4)
C10 C11 C16 C17 -76.9(5)
C11 C16 C17 C18 168.9(4)
C16 C17 C18 C23 80.0(6)
C16 C17 C18 C19 -99.7(6)
C23 C18 C19 C20 0.3(7)
C17 C18 C19 C20 -179.9(5)
C18 C19 C20 C21 -1.0(10)
C19 C20 C21 C22 0.9(12)
C20 C21 C22 C23 -0.1(12)
C21 C22 C23 C18 -0.6(9)
C19 C18 C23 C22 0.5(7)
C17 C18 C23 C22 -179.3(4)
C29 C24 C25 C26 -0.1(6)
S1 C24 C25 C26 -178.9(3)
C24 C25 C26 C27 1.3(7)
C25 C26 C27 C28 -2.2(7)
C25 C26 C27 C30 177.9(4)
C26 C27 C28 C29 1.9(6)
C30 C27 C28 C29 -178.1(4)
C25 C24 C29 C28 -0.1(6)
S1 C24 C29 C28 178.6(3)
C27 C28 C29 C24 -0.8(6)
C13 C12 N1 C11 59.5(4)
C13 C12 N1 S1 -145.5(3)
C10 C11 N1 C12 -56.3(4)
C16 C11 N1 C12 68.7(4)
C10 C11 N1 S1 149.5(3)
C16 C11 N1 S1 -85.5(4)
C12 N1 S1 O5 49.6(3)
C11 N1 S1 O5 -156.6(3)
C12 N1 S1 O4 179.2(3)
C11 N1 S1 O4 -26.9(3)
C12 N1 S1 C24 -65.4(3)
C11 N1 S1 C24 88.4(3)
C25 C24 S1 O5 151.2(3)
C29 C24 S1 O5 -27.6(4)
C25 C24 S1 O4 21.1(4)
C29 C24 S1 O4 -157.6(3)
C25 C24 S1 N1 -93.6(4)
C29 C24 S1 N1 87.6(4)
